data_4518472
loop_
_publ_author_name
'Nakashima, Tomoya'
'Nakayama, Yuushou'
'Shiono, Takeshi'
'Tanaka, Ryo'

_publ_section_title
;
 Neutral, Noncoordinating, and Hydrocarbon-Soluble Protic Cocatalyst for
 Olefin Polymerization
;
_journal_issue 2
_journal_name_full 'ACS Catalysis'
_journal_page_first 865
_journal_page_last 870
_journal_paper_doi 10.1021/acscatal.0c04758
_journal_volume 11
_journal_year 2021
_chemical_formula_sum 'C13 H3 B F8 O'
_chemical_formula_weight 337.96
_space_group_crystal_system monoclinic
_space_group_IT_number 14
_space_group_name_Hall '-P 2ybc'
_space_group_name_H-M_alt 'P 1 21/c 1'
_atom_sites_solution_hydrogens mixed
_audit_creation_method SHELXL-2016/4
_cell_angle_alpha 90
_cell_angle_beta 116.9905(8)
_cell_angle_gamma 90
_cell_formula_units_Z 4
_cell_length_a 16.0009(12)
_cell_length_b 4.7685(4)
_cell_length_c 16.6499(12)
_cell_measurement_reflns_used 3510
_cell_measurement_temperature 123(2)
_cell_measurement_theta_max 27.24
_cell_measurement_theta_min 2.45
_cell_volume 1132.02(15)
_computing_cell_refinement 'Bruker SAINT'
_computing_data_collection 'Bruker APEX2'
_computing_data_reduction 'Bruker SAINT'
_computing_molecular_graphics ORTEP-III
_computing_structure_refinement 'SHELXL-2016/4 (Sheldrick, 2016)'
_computing_structure_solution SIR-97
_diffrn_ambient_temperature 123(2)
_diffrn_measured_fraction_theta_full 0.998
_diffrn_measured_fraction_theta_max 0.996
_diffrn_measurement_device_type 'Bruker APEX-II CCD'
_diffrn_measurement_method '\f and \w scans'
_diffrn_radiation_type MoK\a
_diffrn_radiation_wavelength 0.71069
_diffrn_reflns_av_R_equivalents 0.0150
_diffrn_reflns_av_unetI/netI 0.0174
_diffrn_reflns_Laue_measured_fraction_full 0.998
_diffrn_reflns_Laue_measured_fraction_max 0.996
_diffrn_reflns_limit_h_max 20
_diffrn_reflns_limit_h_min -19
_diffrn_reflns_limit_k_max 6
_diffrn_reflns_limit_k_min -3
_diffrn_reflns_limit_l_max 20
_diffrn_reflns_limit_l_min -21
_diffrn_reflns_number 6174
_diffrn_reflns_point_group_measured_fraction_full 0.998
_diffrn_reflns_point_group_measured_fraction_max 0.996
_diffrn_reflns_theta_full 25.240
_diffrn_reflns_theta_max 27.282
_diffrn_reflns_theta_min 1.428
_exptl_absorpt_coefficient_mu 0.213
_exptl_absorpt_correction_type none
_exptl_crystal_colour Colorless
_exptl_crystal_density_diffrn 1.983
_exptl_crystal_description Block
_exptl_crystal_F_000 664
_exptl_crystal_size_max 0.100
_exptl_crystal_size_mid 0.100
_exptl_crystal_size_min 0.100
_refine_diff_density_max 0.439
_refine_diff_density_min -0.502
_refine_diff_density_rms 0.055
_refine_ls_extinction_method none
_refine_ls_goodness_of_fit_ref 1.059
_refine_ls_hydrogen_treatment mixed
_refine_ls_matrix_type full
_refine_ls_number_parameters 217
_refine_ls_number_reflns 2534
_refine_ls_number_restraints 0
_refine_ls_restrained_S_all 1.059
_refine_ls_R_factor_all 0.0374
_refine_ls_R_factor_gt 0.0329
_refine_ls_shift/su_max 0.017
_refine_ls_shift/su_mean 0.000
_refine_ls_structure_factor_coef Fsqd
_refine_ls_weighting_details 'w=1/[\s^2^(Fo^2^)+(0.0554P)^2^+0.5243P] where P=(Fo^2^+2Fc^2^)/3'
_refine_ls_weighting_scheme calc
_refine_ls_wR_factor_gt 0.0934
_refine_ls_wR_factor_ref 0.0981
_reflns_Friedel_coverage 0.000
_reflns_number_gt 2270
_reflns_number_total 2534
_reflns_threshold_expression 'I > 2\s(I)'
_cod_data_source_file cs0c04758_si_002.cif
_cod_data_source_block a
_cod_original_sg_symbol_H-M 'P 21/c'
_cod_database_code 4518472
_shelx_shelxl_version_number 2016/4
_shelx_space_group_comment
;
The symmetry employed for this shelxl refinement is uniquely defined
by the following loop, which should always be used as a source of
symmetry information in preference to the above space-group names.
They are only intended as comments.
;
_shelx_estimated_absorpt_t_min 0.979
_shelx_estimated_absorpt_t_max 0.979

loop_
_space_group_symop_operation_xyz
'x, y, z'
'-x, y+1/2, -z+1/2'
'-x, -y, -z'
'x, -y-1/2, z-1/2'

loop_
_atom_site_label
_atom_site_type_symbol
_atom_site_fract_x
_atom_site_fract_y
_atom_site_fract_z
_atom_site_U_iso_or_equiv
_atom_site_adp_type
_atom_site_occupancy
_atom_site_site_symmetry_order
_atom_site_calc_flag
_atom_site_refinement_flags_posn
_atom_site_refinement_flags_adp
_atom_site_refinement_flags_occupancy
_atom_site_disorder_assembly
_atom_site_disorder_group
C1 C 0.23798(9) -0.4122(3) 0.24258(9) 0.0186(3) Uani 1 1 d . . . . .
C2 C 0.15982(10) -0.4123(3) 0.15973(9) 0.0213(3) Uani 1 1 d . . . . .
C3 C 0.08600(9) -0.2349(3) 0.14533(9) 0.0219(3) Uani 1 1 d . . . . .
C4 C 0.09175(9) -0.0643(3) 0.21458(9) 0.0189(3) Uani 1 1 d . . . . .
C5 C 0.16963(9) -0.0649(3) 0.29866(9) 0.0161(3) Uani 1 1 d . . . . .
C6 C 0.24614(9) -0.2410(3) 0.31387(9) 0.0160(3) Uani 1 1 d . . . . .
C7 C 0.16603(9) 0.1188(3) 0.37027(9) 0.0173(3) Uani 1 1 d . . . . .
H1 H 0.1204(12) 0.032(4) 0.3867(11) 0.021(4) Uiso 1 1 d . . . . .
H2 H 0.1422(11) 0.300(4) 0.3467(11) 0.022(4) Uiso 1 1 d . . . . .
B1 B 0.33601(10) -0.2344(3) 0.40763(10) 0.0155(3) Uani 1 1 d . . . . .
C8 C 0.25670(9) 0.1558(3) 0.45519(9) 0.0154(3) Uani 1 1 d . . . . .
C9 C 0.25931(9) 0.3618(3) 0.51493(9) 0.0161(3) Uani 1 1 d . . . . .
C10 C 0.33769(9) 0.4064(3) 0.59618(9) 0.0170(3) Uani 1 1 d . . . . .
C11 C 0.41656(9) 0.2426(3) 0.61924(9) 0.0174(3) Uani 1 1 d . . . . .
C12 C 0.41441(9) 0.0368(3) 0.55983(9) 0.0162(3) Uani 1 1 d . . . . .
C13 C 0.33675(9) -0.0123(3) 0.47709(9) 0.0152(3) Uani 1 1 d . . . . .
F1 F 0.30775(6) -0.58891(18) 0.25222(6) 0.0247(2) Uani 1 1 d . . . . .
F2 F 0.15419(6) -0.5818(2) 0.09358(6) 0.0309(2) Uani 1 1 d . . . . .
F3 F 0.00989(6) -0.2321(2) 0.06545(6) 0.0314(2) Uani 1 1 d . . . . .
F4 F 0.01828(5) 0.10570(19) 0.19866(6) 0.0252(2) Uani 1 1 d . . . . .
F5 F 0.18360(5) 0.52621(18) 0.49498(5) 0.0208(2) Uani 1 1 d . . . . .
F6 F 0.33741(6) 0.60613(17) 0.65229(5) 0.0227(2) Uani 1 1 d . . . . .
F7 F 0.49300(6) 0.28446(18) 0.69718(5) 0.0234(2) Uani 1 1 d . . . . .
F8 F 0.49232(5) -0.12149(17) 0.58604(5) 0.0216(2) Uani 1 1 d . . . . .
O1 O 0.40828(7) -0.4100(2) 0.42474(7) 0.0204(2) Uani 1 1 d . . . . .
H3 H 0.395033 -0.514316 0.379912 0.031 Uiso 1 1 calc R U . . .

loop_
_atom_site_aniso_label
_atom_site_aniso_U_11
_atom_site_aniso_U_22
_atom_site_aniso_U_33
_atom_site_aniso_U_23
_atom_site_aniso_U_13
_atom_site_aniso_U_12
C1 0.0177(6) 0.0179(7) 0.0231(7) -0.0011(5) 0.0119(5) 0.0001(5)
C2 0.0222(7) 0.0246(7) 0.0197(7) -0.0060(5) 0.0118(6) -0.0044(6)
C3 0.0176(6) 0.0274(8) 0.0181(6) -0.0018(5) 0.0058(5) -0.0042(6)
C4 0.0144(6) 0.0198(7) 0.0223(7) 0.0010(5) 0.0081(5) 0.0009(5)
C5 0.0161(6) 0.0141(6) 0.0198(6) -0.0004(5) 0.0095(5) -0.0028(5)
C6 0.0162(6) 0.0144(6) 0.0188(6) 0.0002(5) 0.0091(5) -0.0020(5)
C7 0.0142(6) 0.0159(6) 0.0212(6) -0.0015(5) 0.0075(5) 0.0008(5)
B1 0.0160(6) 0.0130(7) 0.0193(7) 0.0003(5) 0.0096(6) -0.0014(5)
C8 0.0163(6) 0.0134(6) 0.0181(6) 0.0013(5) 0.0093(5) -0.0012(5)
C9 0.0162(6) 0.0137(6) 0.0217(6) 0.0020(5) 0.0116(5) 0.0017(5)
C10 0.0229(6) 0.0136(6) 0.0180(6) -0.0020(5) 0.0123(5) -0.0019(5)
C11 0.0189(6) 0.0164(6) 0.0154(6) 0.0013(5) 0.0066(5) -0.0021(5)
C12 0.0158(6) 0.0129(6) 0.0206(6) 0.0029(5) 0.0089(5) 0.0021(5)
C13 0.0164(6) 0.0119(6) 0.0184(6) 0.0010(5) 0.0089(5) -0.0007(5)
F1 0.0233(4) 0.0248(5) 0.0267(4) -0.0058(3) 0.0119(4) 0.0053(3)
F2 0.0281(5) 0.0406(6) 0.0232(4) -0.0148(4) 0.0108(4) -0.0007(4)
F3 0.0202(4) 0.0455(6) 0.0199(4) -0.0067(4) 0.0017(3) 0.0013(4)
F4 0.0162(4) 0.0283(5) 0.0261(4) -0.0020(3) 0.0051(3) 0.0055(3)
F5 0.0187(4) 0.0185(4) 0.0262(4) -0.0025(3) 0.0111(3) 0.0041(3)
F6 0.0273(4) 0.0206(4) 0.0215(4) -0.0064(3) 0.0122(3) 0.0009(3)
F7 0.0218(4) 0.0241(4) 0.0167(4) -0.0026(3) 0.0022(3) 0.0011(3)
F8 0.0175(4) 0.0182(4) 0.0240(4) -0.0001(3) 0.0050(3) 0.0054(3)
O1 0.0200(5) 0.0195(5) 0.0220(5) -0.0011(4) 0.0097(4) 0.0039(4)

loop_
_atom_type_symbol
_atom_type_description
_atom_type_scat_dispersion_real
_atom_type_scat_dispersion_imag
_atom_type_scat_source
C C 0.0033 0.0016 'International Tables Vol C Tables 4.2.6.8 and 6.1.1.4'
H H 0.0000 0.0000 'International Tables Vol C Tables 4.2.6.8 and 6.1.1.4'
B B 0.0013 0.0007 'International Tables Vol C Tables 4.2.6.8 and 6.1.1.4'
O O 0.0106 0.0060 'International Tables Vol C Tables 4.2.6.8 and 6.1.1.4'
F F 0.0171 0.0103 'International Tables Vol C Tables 4.2.6.8 and 6.1.1.4'

loop_
_geom_angle_atom_site_label_1
_geom_angle_atom_site_label_2
_geom_angle_atom_site_label_3
_geom_angle
_geom_angle_site_symmetry_1
_geom_angle_site_symmetry_3
_geom_angle_publ_flag
F1 C1 C2 116.40(12) . . ?
F1 C1 C6 120.71(12) . . ?
C2 C1 C6 122.89(12) . . ?
F2 C2 C1 121.09(13) . . ?
F2 C2 C3 119.65(12) . . ?
C1 C2 C3 119.27(13) . . ?
F3 C3 C4 120.76(13) . . ?
F3 C3 C2 120.02(13) . . ?
C4 C3 C2 119.22(12) . . ?
F4 C4 C3 117.88(12) . . ?
F4 C4 C5 120.10(12) . . ?
C3 C4 C5 122.03(13) . . ?
C4 C5 C6 119.41(12) . . ?
C4 C5 C7 117.32(12) . . ?
C6 C5 C7 123.24(12) . . ?
C1 C6 C5 117.18(12) . . ?
C1 C6 B1 123.13(12) . . ?
C5 C6 B1 119.69(12) . . ?
C5 C7 C8 116.45(11) . . ?
C5 C7 H1 106.2(10) . . ?
C8 C7 H1 108.0(10) . . ?
C5 C7 H2 110.7(10) . . ?
C8 C7 H2 108.3(10) . . ?
H1 C7 H2 106.6(14) . . ?
O1 B1 C13 123.09(12) . . ?
O1 B1 C6 120.50(12) . . ?
C13 B1 C6 116.40(11) . . ?
C9 C8 C13 119.28(12) . . ?
C9 C8 C7 117.32(11) . . ?
C13 C8 C7 123.38(12) . . ?
F5 C9 C10 117.72(12) . . ?
F5 C9 C8 120.22(12) . . ?
C10 C9 C8 122.05(12) . . ?
F6 C10 C9 120.35(12) . . ?
F6 C10 C11 120.07(12) . . ?
C9 C10 C11 119.58(12) . . ?
F7 C11 C10 120.29(12) . . ?
F7 C11 C12 121.07(12) . . ?
C10 C11 C12 118.64(12) . . ?
F8 C12 C11 116.51(11) . . ?
F8 C12 C13 120.27(12) . . ?
C11 C12 C13 123.22(12) . . ?
C12 C13 C8 117.22(12) . . ?
C12 C13 B1 123.28(12) . . ?
C8 C13 B1 119.47(11) . . ?
B1 O1 H3 109.5 . . ?

loop_
_geom_bond_atom_site_label_1
_geom_bond_atom_site_label_2
_geom_bond_distance
_geom_bond_site_symmetry_2
_geom_bond_publ_flag
C1 F1 1.3491(15) . ?
C1 C2 1.379(2) . ?
C1 C6 1.3968(18) . ?
C2 F2 1.3359(16) . ?
C2 C3 1.382(2) . ?
C3 F3 1.3348(16) . ?
C3 C4 1.380(2) . ?
C4 F4 1.3517(15) . ?
C4 C5 1.3889(19) . ?
C5 C6 1.4095(18) . ?
C5 C7 1.5016(18) . ?
C6 B1 1.5710(19) . ?
C7 C8 1.5077(18) . ?
C7 H1 0.980(17) . ?
C7 H2 0.955(18) . ?
B1 O1 1.3493(17) . ?
B1 C13 1.5644(19) . ?
C8 C9 1.3850(18) . ?
C8 C13 1.4114(18) . ?
C9 F5 1.3519(15) . ?
C9 C10 1.3814(19) . ?
C10 F6 1.3355(15) . ?
C10 C11 1.3821(19) . ?
C11 F7 1.3339(15) . ?
C11 C12 1.3828(19) . ?
C12 F8 1.3493(15) . ?
C12 C13 1.3938(18) . ?
O1 H3 0.8400 . ?

loop_
_geom_torsion_atom_site_label_1
_geom_torsion_atom_site_label_2
_geom_torsion_atom_site_label_3
_geom_torsion_atom_site_label_4
_geom_torsion
_geom_torsion_site_symmetry_1
_geom_torsion_site_symmetry_2
_geom_torsion_site_symmetry_3
_geom_torsion_site_symmetry_4
_geom_torsion_publ_flag
F1 C1 C2 F2 0.7(2) . . . . ?
C6 C1 C2 F2 -179.14(12) . . . . ?
F1 C1 C2 C3 -179.68(12) . . . . ?
C6 C1 C2 C3 0.5(2) . . . . ?
F2 C2 C3 F3 -0.5(2) . . . . ?
C1 C2 C3 F3 179.87(13) . . . . ?
F2 C2 C3 C4 178.83(13) . . . . ?
C1 C2 C3 C4 -0.8(2) . . . . ?
F3 C3 C4 F4 -0.3(2) . . . . ?
C2 C3 C4 F4 -179.63(12) . . . . ?
F3 C3 C4 C5 179.33(12) . . . . ?
C2 C3 C4 C5 0.0(2) . . . . ?
F4 C4 C5 C6 -179.26(11) . . . . ?
C3 C4 C5 C6 1.1(2) . . . . ?
F4 C4 C5 C7 2.69(18) . . . . ?
C3 C4 C5 C7 -176.97(13) . . . . ?
F1 C1 C6 C5 -179.22(11) . . . . ?
C2 C1 C6 C5 0.6(2) . . . . ?
F1 C1 C6 B1 1.8(2) . . . . ?
C2 C1 C6 B1 -178.44(12) . . . . ?
C4 C5 C6 C1 -1.35(19) . . . . ?
C7 C5 C6 C1 176.58(12) . . . . ?
C4 C5 C6 B1 177.70(12) . . . . ?
C7 C5 C6 B1 -4.37(19) . . . . ?
C4 C5 C7 C8 -169.39(12) . . . . ?
C6 C5 C7 C8 12.64(19) . . . . ?
C1 C6 B1 O1 -3.9(2) . . . . ?
C5 C6 B1 O1 177.16(12) . . . . ?
C1 C6 B1 C13 174.94(12) . . . . ?
C5 C6 B1 C13 -4.05(18) . . . . ?
C5 C7 C8 C9 168.72(12) . . . . ?
C5 C7 C8 C13 -12.98(19) . . . . ?
C13 C8 C9 F5 179.59(11) . . . . ?
C7 C8 C9 F5 -2.04(18) . . . . ?
C13 C8 C9 C10 -0.76(19) . . . . ?
C7 C8 C9 C10 177.61(12) . . . . ?
F5 C9 C10 F6 0.02(18) . . . . ?
C8 C9 C10 F6 -179.64(11) . . . . ?
F5 C9 C10 C11 179.91(11) . . . . ?
C8 C9 C10 C11 0.3(2) . . . . ?
F6 C10 C11 F7 -0.56(19) . . . . ?
C9 C10 C11 F7 179.55(11) . . . . ?
F6 C10 C11 C12 179.71(11) . . . . ?
C9 C10 C11 C12 -0.19(19) . . . . ?
F7 C11 C12 F8 1.57(19) . . . . ?
C10 C11 C12 F8 -178.70(11) . . . . ?
F7 C11 C12 C13 -179.06(12) . . . . ?
C10 C11 C12 C13 0.7(2) . . . . ?
F8 C12 C13 C8 178.19(11) . . . . ?
C11 C12 C13 C8 -1.16(19) . . . . ?
F8 C12 C13 B1 -3.94(19) . . . . ?
C11 C12 C13 B1 176.71(12) . . . . ?
C9 C8 C13 C12 1.17(18) . . . . ?
C7 C8 C13 C12 -177.10(12) . . . . ?
C9 C8 C13 B1 -176.79(11) . . . . ?
C7 C8 C13 B1 4.94(19) . . . . ?
O1 B1 C13 C12 4.7(2) . . . . ?
C6 B1 C13 C12 -174.08(12) . . . . ?
O1 B1 C13 C8 -177.49(12) . . . . ?
C6 B1 C13 C8 3.75(17) . . . . ?
